data_7229414
loop_
_publ_author_name
'Jia, Lina'
'Xu, Shijie'
'Liu, Shiyuan'
'Du, Shichao'
'Wu, Songgu'
'Gong, Junbo'

_publ_section_title
;
 Polymorphs of daidzein and intermolecular interaction effect on solution
 crystallization
;
_journal_name_full CrystEngComm
_journal_paper_doi 10.1039/C7CE01716B
_journal_year 2017
_chemical_formula_sum 'C15 H10 O4'
_chemical_formula_weight 254.23
_chemical_name_systematic daidzein
_space_group_IT_number 19
_symmetry_cell_setting orthorhombic
_symmetry_space_group_name_Hall 'P 2ac 2ab'
_symmetry_space_group_name_H-M 'P 21 21 21'
_atom_sites_solution_hydrogens geom
_atom_sites_solution_primary direct
_atom_sites_solution_secondary difmap
_audit_creation_method SHELXL-97
_audit_update_record
;
2017-07-13 deposited with the CCDC.
2017-10-27 downloaded from the CCDC.
;
_cell_angle_alpha 90.00
_cell_angle_beta 90.00
_cell_angle_gamma 90.00
_cell_formula_units_Z 4
_cell_length_a 3.8600(8)
_cell_length_b 11.430(2)
_cell_length_c 25.629(5)
_cell_measurement_reflns_used 3756
_cell_measurement_temperature 293(2)
_cell_measurement_theta_max 67.72
_cell_measurement_theta_min 2.96
_cell_volume 1130.7(4)
_computing_cell_refinement 'Bruker SAINT'
_computing_data_collection 'Bruker APEX2'
_computing_data_reduction 'Bruker SAINT, SADABS and XPREP'
_computing_molecular_graphics 'Bruker SHELXTL'
_computing_publication_material 'Bruker SHELXTL'
_computing_structure_refinement 'SHELXL-97 (Sheldrick, 2008)'
_computing_structure_solution 'SHELXS-97 (Sheldrick, 2008)'
_diffrn_ambient_temperature 293(2)
_diffrn_measured_fraction_theta_full 0.996
_diffrn_measured_fraction_theta_max 0.996
_diffrn_measurement_device_type 'Bruker APEX-II CCD'
_diffrn_measurement_method '\w scans'
_diffrn_radiation_monochromator graphite
_diffrn_radiation_source 'fine-focus sealed tube'
_diffrn_radiation_type MoK\a
_diffrn_radiation_wavelength 0.71073
_diffrn_reflns_av_R_equivalents 0.0699
_diffrn_reflns_av_sigmaI/netI 0.0703
_diffrn_reflns_limit_h_max 4
_diffrn_reflns_limit_h_min -5
_diffrn_reflns_limit_k_max 14
_diffrn_reflns_limit_k_min -14
_diffrn_reflns_limit_l_max 33
_diffrn_reflns_limit_l_min -32
_diffrn_reflns_number 10932
_diffrn_reflns_theta_full 27.52
_diffrn_reflns_theta_max 27.52
_diffrn_reflns_theta_min 2.98
_exptl_absorpt_coefficient_mu 0.109
_exptl_crystal_colour white
_exptl_crystal_density_diffrn 1.493
_exptl_crystal_density_method 'not measured'
_exptl_crystal_description needle
_exptl_crystal_F_000 528
_exptl_crystal_size_max 0.12
_exptl_crystal_size_mid 0.08
_exptl_crystal_size_min 0.06
_refine_diff_density_max 0.202
_refine_diff_density_min -0.207
_refine_diff_density_rms 0.046
_refine_ls_abs_structure_details 'Flack H D (1983), Acta Cryst. A39, 876-881'
_refine_ls_abs_structure_Flack -0.4(18)
_refine_ls_extinction_coef 0.008(2)
_refine_ls_extinction_expression Fc^*^=kFc[1+0.001xFc^2^\l^3^/sin(2\q)]^-1/4^
_refine_ls_extinction_method SHELXL
_refine_ls_goodness_of_fit_ref 1.103
_refine_ls_hydrogen_treatment mixed
_refine_ls_matrix_type full
_refine_ls_number_parameters 173
_refine_ls_number_reflns 2560
_refine_ls_number_restraints 0
_refine_ls_restrained_S_all 1.103
_refine_ls_R_factor_all 0.1011
_refine_ls_R_factor_gt 0.0667
_refine_ls_shift/su_max 0.001
_refine_ls_shift/su_mean 0.000
_refine_ls_structure_factor_coef Fsqd
_refine_ls_weighting_details 'calc w=1/[\s^2^(Fo^2^)+(0.0396P)^2^+0.0000P] where P=(Fo^2^+2Fc^2^)/3'
_refine_ls_weighting_scheme calc
_refine_ls_wR_factor_gt 0.0970
_refine_ls_wR_factor_ref 0.1053
_reflns_number_gt 1827
_reflns_number_total 2560
_reflns_threshold_expression >2sigma(I)
_cod_data_source_file c7ce01716b2.cif
_cod_data_source_block shelxl
_cod_original_sg_symbol_H-M 'P 212121'
_cod_database_code 7229414

loop_
_symmetry_equiv_pos_as_xyz
'x, y, z'
'-x+1/2, -y, z+1/2'
'-x, y+1/2, -z+1/2'
'x+1/2, -y+1/2, -z'

loop_
_atom_site_label
_atom_site_type_symbol
_atom_site_fract_x
_atom_site_fract_y
_atom_site_fract_z
_atom_site_U_iso_or_equiv
_atom_site_adp_type
_atom_site_occupancy
_atom_site_symmetry_multiplicity
_atom_site_calc_flag
_atom_site_refinement_flags
O1 O 0.6602(5) 0.31025(14) 0.44129(6) 0.0353(5) Uani 1 1 d .
O4 O 0.1167(5) 0.28239(14) 0.14773(6) 0.0450(5) Uani 1 1 d .
H8 H 0.0267 0.2178 0.1444 0.068 Uiso 1 1 calc R
O2 O 0.1684(6) 0.56698(15) 0.35846(6) 0.0500(6) Uani 1 1 d .
O3 O 0.5977(6) 0.51668(16) 0.59876(6) 0.0537(6) Uani 1 1 d .
H4 H 0.5314 0.5789 0.6111 0.081 Uiso 1 1 calc R
C9 C 0.5599(7) 0.4112(2) 0.46619(9) 0.0295(6) Uani 1 1 d .
C1 C 0.5850(7) 0.2986(2) 0.38966(9) 0.0313(6) Uani 1 1 d .
H1 H 0.6508 0.2291 0.3736 0.038 Uiso 1 1 calc R
C8 C 0.6266(8) 0.4168(2) 0.51933(9) 0.0333(6) Uani 1 1 d .
H5 H 0.7371 0.3551 0.5361 0.040 Uiso 1 1 calc R
C2 C 0.4249(6) 0.3783(2) 0.35981(9) 0.0272(6) Uani 1 1 d .
C4 C 0.3944(7) 0.50153(19) 0.43917(8) 0.0272(6) Uani 1 1 d .
C12 C 0.1278(7) 0.2188(2) 0.23800(9) 0.0316(6) Uani 1 1 d .
H7 H 0.0327 0.1468 0.2291 0.038 Uiso 1 1 calc R
C13 C 0.1954(7) 0.3012(2) 0.19978(9) 0.0323(6) Uani 1 1 d .
C5 C 0.3007(8) 0.6003(2) 0.46828(9) 0.0354(7) Uani 1 1 d .
H2 H 0.1942 0.6628 0.4515 0.043 Uiso 1 1 calc R
C3 C 0.3189(8) 0.4901(2) 0.38361(9) 0.0323(6) Uani 1 1 d .
C7 C 0.5280(7) 0.5144(2) 0.54690(9) 0.0362(7) Uani 1 1 d .
C10 C 0.3450(7) 0.3512(2) 0.30424(9) 0.0294(6) Uani 1 1 d .
C15 C 0.4135(7) 0.4318(2) 0.26491(9) 0.0346(7) Uani 1 1 d .
H10 H 0.5095 0.5038 0.2736 0.041 Uiso 1 1 calc R
C11 C 0.2028(7) 0.2443(2) 0.28974(9) 0.0312(7) Uani 1 1 d .
H6 H 0.1568 0.1887 0.3153 0.037 Uiso 1 1 calc R
C6 C 0.3619(8) 0.6071(2) 0.52092(9) 0.0364(7) Uani 1 1 d .
H3 H 0.2934 0.6731 0.5395 0.044 Uiso 1 1 calc R
C14 C 0.3419(7) 0.4074(2) 0.21305(9) 0.0362(7) Uani 1 1 d .
H9 H 0.3923 0.4622 0.1873 0.043 Uiso 1 1 calc R

loop_
_atom_site_aniso_label
_atom_site_aniso_U_11
_atom_site_aniso_U_22
_atom_site_aniso_U_33
_atom_site_aniso_U_23
_atom_site_aniso_U_13
_atom_site_aniso_U_12
O1 0.0473(12) 0.0298(9) 0.0288(9) -0.0008(8) -0.0030(9) 0.0103(10)
O4 0.0735(15) 0.0354(10) 0.0262(10) 0.0010(8) -0.0092(11) -0.0089(12)
O2 0.0761(15) 0.0392(11) 0.0347(10) -0.0003(9) -0.0138(12) 0.0193(12)
O3 0.0832(17) 0.0526(12) 0.0254(10) -0.0069(9) -0.0073(11) 0.0123(13)
C9 0.0318(16) 0.0263(13) 0.0304(14) -0.0022(11) 0.0004(12) -0.0008(13)
C1 0.0363(17) 0.0309(14) 0.0268(14) -0.0074(11) 0.0008(13) -0.0013(14)
C8 0.0411(17) 0.0300(13) 0.0289(14) 0.0053(11) -0.0045(14) 0.0043(14)
C2 0.0276(16) 0.0280(13) 0.0260(13) 0.0003(11) -0.0004(13) -0.0043(13)
C4 0.0300(15) 0.0246(12) 0.0270(13) 0.0003(11) -0.0013(12) -0.0012(13)
C12 0.0379(17) 0.0257(13) 0.0311(14) -0.0042(11) 0.0003(14) -0.0032(14)
C13 0.0357(17) 0.0355(14) 0.0257(14) -0.0021(12) -0.0013(13) 0.0015(14)
C5 0.0409(17) 0.0281(14) 0.0373(15) -0.0056(12) -0.0035(14) 0.0042(14)
C3 0.0347(16) 0.0302(14) 0.0320(14) 0.0033(12) 0.0000(13) -0.0013(14)
C7 0.0429(19) 0.0384(16) 0.0273(14) -0.0051(13) -0.0003(12) -0.0058(14)
C10 0.0296(16) 0.0303(14) 0.0284(13) -0.0025(11) -0.0007(13) 0.0039(13)
C15 0.0373(18) 0.0302(14) 0.0362(16) -0.0012(12) 0.0020(14) -0.0070(14)
C11 0.0347(17) 0.0297(13) 0.0291(14) 0.0023(11) 0.0007(13) 0.0005(12)
C6 0.0442(18) 0.0276(13) 0.0373(15) -0.0092(12) 0.0030(15) 0.0007(15)
C14 0.0461(18) 0.0325(15) 0.0300(15) 0.0050(12) 0.0010(15) -0.0007(15)

loop_
_atom_type_symbol
_atom_type_description
_atom_type_scat_dispersion_real
_atom_type_scat_dispersion_imag
_atom_type_scat_source
C C 0.0033 0.0016 'International Tables Vol C Tables 4.2.6.8 and 6.1.1.4'
H H 0.0000 0.0000 'International Tables Vol C Tables 4.2.6.8 and 6.1.1.4'
O O 0.0106 0.0060 'International Tables Vol C Tables 4.2.6.8 and 6.1.1.4'

loop_
_geom_angle_atom_site_label_1
_geom_angle_atom_site_label_2
_geom_angle_atom_site_label_3
_geom_angle
C1 O1 C9 118.27(19)
C13 O4 H8 109.5
C7 O3 H4 109.5
O1 C9 C8 116.3(2)
O1 C9 C4 121.3(2)
C8 C9 C4 122.4(2)
C2 C1 O1 125.9(2)
C2 C1 H1 117.0
O1 C1 H1 117.0
C7 C8 C9 119.4(2)
C7 C8 H5 120.3
C9 C8 H5 120.3
C1 C2 C3 118.7(2)
C1 C2 C10 120.0(2)
C3 C2 C10 121.2(2)
C9 C4 C5 116.7(2)
C9 C4 C3 120.6(2)
C5 C4 C3 122.7(2)
C13 C12 C11 119.6(2)
C13 C12 H7 120.2
C11 C12 H7 120.2
C14 C13 C12 120.1(2)
C14 C13 O4 117.6(2)
C12 C13 O4 122.3(2)
C6 C5 C4 121.7(2)
C6 C5 H2 119.2
C4 C5 H2 119.2
O2 C3 C4 122.7(2)
O2 C3 C2 122.1(2)
C4 C3 C2 115.2(2)
O3 C7 C8 117.7(2)
O3 C7 C6 122.7(2)
C8 C7 C6 119.6(2)
C11 C10 C15 117.6(2)
C11 C10 C2 121.3(2)
C15 C10 C2 121.0(2)
C14 C15 C10 121.5(2)
C14 C15 H10 119.2
C10 C15 H10 119.2
C12 C11 C10 121.5(2)
C12 C11 H6 119.2
C10 C11 H6 119.2
C5 C6 C7 120.1(2)
C5 C6 H3 119.9
C7 C6 H3 119.9
C13 C14 C15 119.7(2)
C13 C14 H9 120.2
C15 C14 H9 120.2

loop_
_geom_bond_atom_site_label_1
_geom_bond_atom_site_label_2
_geom_bond_distance
O1 C1 1.361(3)
O1 C9 1.374(3)
O4 C13 1.385(3)
O4 H8 0.8200
O2 C3 1.235(3)
O3 C7 1.356(3)
O3 H4 0.8200
C9 C8 1.388(3)
C9 C4 1.398(3)
C1 C2 1.340(3)
C1 H1 0.9300
C8 C7 1.374(3)
C8 H5 0.9300
C2 C3 1.474(3)
C2 C10 1.490(3)
C4 C5 1.401(3)
C4 C3 1.459(3)
C12 C13 1.384(3)
C12 C11 1.388(3)
C12 H7 0.9300
C13 C14 1.381(3)
C5 C6 1.372(3)
C5 H2 0.9300
C7 C6 1.406(3)
C10 C11 1.389(3)
C10 C15 1.391(3)
C15 C14 1.386(3)
C15 H10 0.9300
C11 H6 0.9300
C6 H3 0.9300
C14 H9 0.9300

loop_
_geom_hbond_atom_site_label_D
_geom_hbond_atom_site_label_H
_geom_hbond_atom_site_label_A
_geom_hbond_distance_DH
_geom_hbond_distance_HA
_geom_hbond_distance_DA
_geom_hbond_angle_DHA
_geom_hbond_site_symmetry_A
O4 H8 O2 0.82 1.88 2.701(2) 175.9 3_545
O3 H4 O4 0.82 1.93 2.745(2) 173.6 2_565
